data_7059879
loop_
_publ_author_name
'Harrison, Daniel P.'
'Kumar, Varshini J.'
'Noppers, Johanna N.'
'Gluyas, Josef B. G.'
'Sobolev, Alexandre N.'
'Moggach, Stephen A.'
'Low, Paul J.'

_publ_section_title
;
 Iron vs. ruthenium: syntheses, structures and IR spectroelectrochemical
 characterisation of half-sandwich Group 8 acetylide complexes
;
_journal_issue 33
_journal_name_full 'New Journal of Chemistry'
_journal_page_first 14932
_journal_page_last 14943
_journal_paper_doi 10.1039/D0NJ03093G
_journal_volume 45
_journal_year 2021
_chemical_formula_moiety 'C40 H36 Fe O P2'
_chemical_formula_sum 'C40 H36 Fe O P2'
_chemical_formula_weight 650.48
_space_group_crystal_system orthorhombic
_space_group_IT_number 61
_space_group_name_Hall '-P 2ac 2ab'
_space_group_name_H-M_alt 'P b c a'
_atom_sites_solution_hydrogens geom
_audit_creation_method SHELXL-2018/3
_audit_update_record
;
2020-06-15 deposited with the CCDC.	2020-08-05 downloaded from the CCDC.
;
_cell_angle_alpha 90
_cell_angle_beta 90
_cell_angle_gamma 90
_cell_formula_units_Z 8
_cell_length_a 9.4107(1)
_cell_length_b 17.3043(3)
_cell_length_c 39.0246(6)
_cell_measurement_reflns_used 5169
_cell_measurement_temperature 100(2)
_cell_measurement_theta_max 66.685
_cell_measurement_theta_min 2.253
_cell_volume 6354.98(16)
_computing_cell_refinement 'CrysAlisPro 1.171.39.46 (Rigaku OD, 2018)'
_computing_data_collection 'CrysAlisPro 1.171.39.46 (Rigaku OD, 2018)'
_computing_data_reduction 'CrysAlisPro 1.171.39.46 (Rigaku OD, 2018)'
_computing_molecular_graphics 'X-Seed v. 4.0 (Barbour, 2001)'
_computing_publication_material 'SHELXL-2018/3 (Sheldrick, 2015)'
_computing_structure_refinement 'SHELXL-2018/3 (Sheldrick, 2015)'
_computing_structure_solution 'SHELXT-2015/1 (Sheldrick, 2015)'
_diffrn_ambient_temperature 100(2)
_diffrn_detector 'CCD plate'
_diffrn_detector_area_resol_mean 10.4738
_diffrn_detector_type Ruby
_diffrn_measured_fraction_theta_full 0.993
_diffrn_measured_fraction_theta_max 0.993
_diffrn_measurement_device 'four-circle diffractometer'
_diffrn_measurement_device_type 'Oxford Diffraction Gemini-R Ultra'
_diffrn_measurement_method '\w scans'
_diffrn_orient_matrix_type 'CrysAlisPro convention (1999,Acta A55,543-557)'
_diffrn_orient_matrix_UB_11 0.0551489
_diffrn_orient_matrix_UB_12 -0.0154759
_diffrn_orient_matrix_UB_13 -0.0365234
_diffrn_orient_matrix_UB_21 0.0017936
_diffrn_orient_matrix_UB_22 -0.0874236
_diffrn_orient_matrix_UB_23 0.0074437
_diffrn_orient_matrix_UB_31 -0.1541272
_diffrn_orient_matrix_UB_32 -0.0065883
_diffrn_orient_matrix_UB_33 -0.0130011
_diffrn_radiation_monochromator mirror
_diffrn_radiation_source 'fine-focus sealed X-ray tube'
_diffrn_radiation_type CuK\a
_diffrn_radiation_wavelength 1.54178
_diffrn_reflns_av_R_equivalents 0.1029
_diffrn_reflns_av_unetI/netI 0.0724
_diffrn_reflns_Laue_measured_fraction_full 0.993
_diffrn_reflns_Laue_measured_fraction_max 0.993
_diffrn_reflns_limit_h_max 8
_diffrn_reflns_limit_h_min -11
_diffrn_reflns_limit_k_max 19
_diffrn_reflns_limit_k_min -20
_diffrn_reflns_limit_l_max 46
_diffrn_reflns_limit_l_min -46
_diffrn_reflns_number 29925
_diffrn_reflns_point_group_measured_fraction_full 0.993
_diffrn_reflns_point_group_measured_fraction_max 0.993
_diffrn_reflns_theta_full 67.330
_diffrn_reflns_theta_max 67.330
_diffrn_reflns_theta_min 2.264
_diffrn_source_type 'Enhance Ultra (Cu) X-ray Source'
_exptl_absorpt_coefficient_mu 4.996
_exptl_absorpt_correction_T_max 1.0
_exptl_absorpt_correction_T_min 0.70486
_exptl_absorpt_correction_type multi-scan
_exptl_absorpt_process_details
;
CrysAlisPro 1.171.39.46 (Rigaku Oxford Diffraction, 2018)
Empirical absorption correction using spherical harmonics,
 implemented in SCALE3 ABSPACK scaling algorithm.
;
_exptl_crystal_colour orange
_exptl_crystal_density_diffrn 1.360
_exptl_crystal_description needle
_exptl_crystal_F_000 2720
_exptl_crystal_size_max 0.240
_exptl_crystal_size_mid 0.040
_exptl_crystal_size_min 0.033
_refine_diff_density_max 0.900
_refine_diff_density_min -0.421
_refine_diff_density_rms 0.077
_refine_ls_extinction_method none
_refine_ls_goodness_of_fit_ref 1.002
_refine_ls_hydrogen_treatment constr
_refine_ls_matrix_type full
_refine_ls_number_parameters 398
_refine_ls_number_reflns 5666
_refine_ls_number_restraints 0
_refine_ls_restrained_S_all 1.002
_refine_ls_R_factor_all 0.0809
_refine_ls_R_factor_gt 0.0551
_refine_ls_shift/su_max 0.001
_refine_ls_shift/su_mean 0.000
_refine_ls_structure_factor_coef Fsqd
_refine_ls_weighting_details 'w=1/[\s^2^(Fo^2^)+(0.0600P)^2^+6.5000P] where P=(Fo^2^+2Fc^2^)/3'
_refine_ls_weighting_scheme calc
_refine_ls_wR_factor_gt 0.1276
_refine_ls_wR_factor_ref 0.1436
_reflns_Friedel_coverage 0.000
_reflns_number_gt 4162
_reflns_number_total 5666
_reflns_threshold_expression 'I > 2\s(I)'
_cod_data_source_file d0nj03093g2.cif
_cod_data_source_block dph19
_cod_depositor_comments 'Adding full bibliography for 7059874--7059882.cif.'
_cod_database_code 7059879
_shelx_shelxl_version_number 2018/3
_shelx_space_group_comment
;
The symmetry employed for this shelxl refinement is uniquely defined
by the following loop, which should always be used as a source of
symmetry information in preference to the above space-group names.
They are only intended as comments.
;
_shelx_estimated_absorpt_t_min 0.380
_shelx_estimated_absorpt_t_max 0.852

loop_
_space_group_symop_operation_xyz
'x, y, z'
'-x+1/2, -y, z+1/2'
'-x, y+1/2, -z+1/2'
'x+1/2, -y+1/2, -z'
'-x, -y, -z'
'x-1/2, y, -z-1/2'
'x, -y-1/2, z-1/2'
'-x-1/2, y-1/2, z'

loop_
_atom_site_label
_atom_site_type_symbol
_atom_site_fract_x
_atom_site_fract_y
_atom_site_fract_z
_atom_site_U_iso_or_equiv
_atom_site_adp_type
_atom_site_occupancy
_atom_site_site_symmetry_order
_atom_site_calc_flag
_atom_site_refinement_flags_posn
_atom_site_refinement_flags_adp
_atom_site_refinement_flags_occupancy
_atom_site_disorder_assembly
_atom_site_disorder_group
Fe1 Fe 0.39517(6) 0.15367(3) 0.40328(2) 0.02396(17) Uani 1 1 d . . . . .
O1 O 1.0674(3) 0.40531(17) 0.29674(8) 0.0364(7) Uani 1 1 d . . . . .
C10 C 0.5482(4) 0.2070(2) 0.38210(10) 0.0279(8) Uani 1 1 d . . . . .
C11 C 0.2139(4) 0.2553(2) 0.34633(10) 0.0300(8) Uani 1 1 d . . . . .
H11A H 0.224734 0.270103 0.321964 0.036 Uiso 1 1 calc R U . . .
H11B H 0.111201 0.254641 0.351866 0.036 Uiso 1 1 calc R U . . .
C12 C 0.2894(4) 0.3132(2) 0.36890(10) 0.0303(9) Uani 1 1 d . . . . .
H12A H 0.231835 0.360799 0.370984 0.036 Uiso 1 1 calc R U . . .
H12B H 0.382359 0.326999 0.358713 0.036 Uiso 1 1 calc R U . . .
C20 C 0.6403(4) 0.2438(2) 0.36743(10) 0.0292(8) Uani 1 1 d . . . . .
C21 C 0.7467(4) 0.2863(2) 0.34849(11) 0.0292(8) Uani 1 1 d . . . . .
C22 C 0.8289(4) 0.3432(2) 0.36422(11) 0.0289(8) Uani 1 1 d . . . . .
H22 H 0.814445 0.354884 0.387756 0.035 Uiso 1 1 calc R U . . .
C23 C 0.9316(4) 0.3830(2) 0.34582(11) 0.0304(9) Uani 1 1 d . . . . .
H23 H 0.986131 0.421868 0.356896 0.036 Uiso 1 1 calc R U . . .
C24 C 0.9560(4) 0.3669(2) 0.31158(11) 0.0307(9) Uani 1 1 d . . . . .
C25 C 0.8730(4) 0.3119(2) 0.29501(11) 0.0322(9) Uani 1 1 d . . . . .
H25 H 0.886768 0.300994 0.271380 0.039 Uiso 1 1 calc R U . . .
C26 C 0.7686(4) 0.2729(2) 0.31388(11) 0.0320(9) Uani 1 1 d . . . . .
H26 H 0.710827 0.235819 0.302552 0.038 Uiso 1 1 calc R U . . .
C27 C 1.0915(5) 0.3934(3) 0.26144(13) 0.0477(12) Uani 1 1 d . . . . .
H27A H 1.170953 0.425799 0.253873 0.072 Uiso 1 1 calc R U . . .
H27B H 1.005830 0.407225 0.248553 0.072 Uiso 1 1 calc R U . . .
H27C H 1.114476 0.338928 0.257392 0.072 Uiso 1 1 calc R U . . .
C51 C 0.5249(4) 0.0628(2) 0.41901(11) 0.0357(10) Uani 1 1 d . . . . .
H51 H 0.614814 0.050282 0.409431 0.043 Uiso 1 1 calc R U . . .
C52 C 0.3929(5) 0.0337(2) 0.40800(11) 0.0344(9) Uani 1 1 d . . . . .
H52 H 0.378686 -0.001393 0.389605 0.041 Uiso 1 1 calc R U . . .
C53 C 0.2844(4) 0.0657(2) 0.42897(11) 0.0306(9) Uani 1 1 d . . . . .
H53 H 0.185413 0.055610 0.427321 0.037 Uiso 1 1 calc R U . . .
C54 C 0.3518(4) 0.1156(2) 0.45285(10) 0.0310(9) Uani 1 1 d . . . . .
H54 H 0.304822 0.145029 0.469990 0.037 Uiso 1 1 calc R U . . .
C55 C 0.5008(4) 0.1142(2) 0.44699(11) 0.0347(9) Uani 1 1 d . . . . .
H55 H 0.570951 0.142231 0.459332 0.042 Uiso 1 1 calc R U . . .
P1 P 0.29132(10) 0.15780(5) 0.35352(2) 0.0251(2) Uani 1 1 d . . . . .
C111 C 0.3979(4) 0.1384(2) 0.31476(10) 0.0250(8) Uani 1 1 d . . . . .
C112 C 0.5208(4) 0.0938(2) 0.31738(10) 0.0284(8) Uani 1 1 d . . . . .
H112 H 0.554802 0.079238 0.339372 0.034 Uiso 1 1 calc R U . . .
C113 C 0.5935(4) 0.0704(2) 0.28857(11) 0.0323(9) Uani 1 1 d . . . . .
H113 H 0.677558 0.040417 0.290773 0.039 Uiso 1 1 calc R U . . .
C114 C 0.5441(4) 0.0907(2) 0.25637(10) 0.0328(9) Uani 1 1 d . . . . .
H114 H 0.593363 0.073983 0.236454 0.039 Uiso 1 1 calc R U . . .
C115 C 0.4225(4) 0.1355(2) 0.25324(11) 0.0323(9) Uani 1 1 d . . . . .
H115 H 0.389101 0.150336 0.231229 0.039 Uiso 1 1 calc R U . . .
C116 C 0.3505(4) 0.1584(2) 0.28221(11) 0.0311(9) Uani 1 1 d . . . . .
H116 H 0.266663 0.188515 0.279921 0.037 Uiso 1 1 calc R U . . .
C121 C 0.1431(4) 0.0915(2) 0.34456(10) 0.0299(8) Uani 1 1 d . . . . .
C122 C 0.1716(4) 0.0186(2) 0.33058(10) 0.0295(8) Uani 1 1 d . . . . .
H122 H 0.267051 0.004758 0.325540 0.035 Uiso 1 1 calc R U . . .
C123 C 0.0643(5) -0.0334(3) 0.32398(11) 0.0371(10) Uani 1 1 d . . . . .
H123 H 0.086111 -0.082041 0.314036 0.045 Uiso 1 1 calc R U . . .
C124 C -0.0758(5) -0.0151(3) 0.33178(12) 0.0424(11) Uani 1 1 d . . . . .
H124 H -0.149817 -0.051140 0.327440 0.051 Uiso 1 1 calc R U . . .
C125 C -0.1060(4) 0.0559(3) 0.34588(12) 0.0432(11) Uani 1 1 d . . . . .
H125 H -0.201573 0.068749 0.351249 0.052 Uiso 1 1 calc R U . . .
C126 C 0.0009(4) 0.1090(3) 0.35238(11) 0.0357(9) Uani 1 1 d . . . . .
H126 H -0.022107 0.157708 0.362183 0.043 Uiso 1 1 calc R U . . .
P2 P 0.31584(10) 0.26942(5) 0.41143(3) 0.0259(2) Uani 1 1 d . . . . .
C211 C 0.1401(4) 0.2824(2) 0.43100(10) 0.0291(8) Uani 1 1 d . . . . .
C212 C 0.0415(4) 0.2223(2) 0.42799(10) 0.0308(9) Uani 1 1 d . . . . .
H212 H 0.070286 0.174522 0.418227 0.037 Uiso 1 1 calc R U . . .
C213 C -0.0982(4) 0.2314(2) 0.43909(11) 0.0327(9) Uani 1 1 d . . . . .
H213 H -0.164192 0.190277 0.436626 0.039 Uiso 1 1 calc R U . . .
C214 C -0.1408(4) 0.3005(3) 0.45370(11) 0.0354(10) Uani 1 1 d . . . . .
H214 H -0.236190 0.307043 0.461082 0.042 Uiso 1 1 calc R U . . .
C215 C -0.0433(5) 0.3602(2) 0.45755(11) 0.0349(9) Uani 1 1 d . . . . .
H215 H -0.071606 0.407258 0.468081 0.042 Uiso 1 1 calc R U . . .
C216 C 0.0948(4) 0.3514(2) 0.44609(10) 0.0290(8) Uani 1 1 d . . . . .
H216 H 0.160058 0.392952 0.448516 0.035 Uiso 1 1 calc R U . . .
C221 C 0.4247(4) 0.3393(2) 0.43506(10) 0.0264(8) Uani 1 1 d . . . . .
C222 C 0.4391(4) 0.3319(2) 0.47011(11) 0.0319(9) Uani 1 1 d . . . . .
H222 H 0.391447 0.291123 0.481656 0.038 Uiso 1 1 calc R U . . .
C223 C 0.5224(4) 0.3835(2) 0.48882(11) 0.0341(9) Uani 1 1 d . . . . .
H223 H 0.530906 0.377953 0.512948 0.041 Uiso 1 1 calc R U . . .
C224 C 0.5934(4) 0.4433(2) 0.47192(12) 0.0344(9) Uani 1 1 d . . . . .
H224 H 0.649570 0.478977 0.484539 0.041 Uiso 1 1 calc R U . . .
C225 C 0.5815(4) 0.4503(2) 0.43713(12) 0.0352(9) Uani 1 1 d . . . . .
H225 H 0.631021 0.490526 0.425635 0.042 Uiso 1 1 calc R U . . .
C226 C 0.4973(4) 0.3990(2) 0.41821(11) 0.0323(9) Uani 1 1 d . . . . .
H226 H 0.489338 0.404670 0.394072 0.039 Uiso 1 1 calc R U . . .

loop_
_atom_site_aniso_label
_atom_site_aniso_U_11
_atom_site_aniso_U_22
_atom_site_aniso_U_33
_atom_site_aniso_U_23
_atom_site_aniso_U_13
_atom_site_aniso_U_12
Fe1 0.0283(3) 0.0197(3) 0.0238(3) 0.0020(2) 0.0012(2) 0.0019(2)
O1 0.0328(14) 0.0328(16) 0.0436(17) 0.0056(14) 0.0052(12) -0.0045(12)
C10 0.036(2) 0.0210(19) 0.027(2) 0.0010(16) -0.0002(16) 0.0023(16)
C11 0.037(2) 0.0243(19) 0.029(2) 0.0010(16) -0.0003(16) 0.0070(16)
C12 0.037(2) 0.023(2) 0.031(2) 0.0046(16) 0.0050(17) 0.0018(16)
C20 0.034(2) 0.025(2) 0.028(2) -0.0014(17) -0.0005(16) 0.0017(16)
C21 0.0304(19) 0.0230(19) 0.034(2) 0.0020(17) 0.0013(16) 0.0036(15)
C22 0.033(2) 0.0227(19) 0.031(2) -0.0007(16) 0.0001(15) 0.0026(16)
C23 0.031(2) 0.026(2) 0.035(2) 0.0011(17) -0.0044(16) -0.0013(16)
C24 0.030(2) 0.025(2) 0.038(2) 0.0090(17) 0.0026(16) 0.0007(15)
C25 0.039(2) 0.031(2) 0.027(2) -0.0021(17) 0.0044(16) -0.0030(17)
C26 0.036(2) 0.027(2) 0.033(2) -0.0021(17) 0.0003(16) -0.0045(16)
C27 0.050(3) 0.048(3) 0.046(3) 0.005(2) 0.015(2) -0.010(2)
C51 0.033(2) 0.034(2) 0.040(3) 0.0121(19) 0.0040(18) 0.0092(17)
C52 0.052(2) 0.0190(19) 0.032(2) 0.0007(17) 0.0002(18) 0.0027(17)
C53 0.032(2) 0.0225(19) 0.037(2) 0.0044(17) 0.0004(17) -0.0008(15)
C54 0.046(2) 0.025(2) 0.022(2) 0.0052(16) 0.0045(17) 0.0042(17)
C55 0.037(2) 0.037(2) 0.031(2) 0.0098(18) -0.0078(17) -0.0006(18)
P1 0.0285(5) 0.0218(5) 0.0248(5) 0.0016(4) 0.0006(4) 0.0020(4)
C111 0.0243(18) 0.0233(19) 0.0275(19) 0.0011(15) 0.0013(14) -0.0038(14)
C112 0.032(2) 0.025(2) 0.028(2) -0.0004(16) -0.0013(15) -0.0009(16)
C113 0.034(2) 0.029(2) 0.034(2) -0.0055(17) 0.0051(17) 0.0004(16)
C114 0.039(2) 0.031(2) 0.028(2) -0.0053(17) 0.0063(17) -0.0078(18)
C115 0.039(2) 0.033(2) 0.025(2) -0.0019(17) -0.0020(16) -0.0039(17)
C116 0.035(2) 0.026(2) 0.031(2) 0.0006(17) -0.0018(16) 0.0015(16)
C121 0.0299(19) 0.034(2) 0.026(2) 0.0063(17) -0.0030(15) -0.0009(16)
C122 0.033(2) 0.027(2) 0.028(2) 0.0067(17) -0.0037(16) -0.0011(16)
C123 0.050(3) 0.028(2) 0.033(2) 0.0089(18) -0.0128(19) -0.0080(18)
C124 0.042(3) 0.047(3) 0.038(3) 0.015(2) -0.0099(19) -0.017(2)
C125 0.028(2) 0.064(3) 0.037(2) 0.010(2) -0.0017(17) -0.008(2)
C126 0.029(2) 0.046(3) 0.032(2) 0.0016(19) -0.0027(16) 0.0001(18)
P2 0.0308(5) 0.0203(5) 0.0265(5) 0.0013(4) 0.0018(4) 0.0013(4)
C211 0.037(2) 0.025(2) 0.025(2) 0.0068(16) 0.0007(16) 0.0038(16)
C212 0.039(2) 0.024(2) 0.029(2) 0.0032(16) 0.0030(16) 0.0032(16)
C213 0.032(2) 0.031(2) 0.035(2) 0.0042(18) 0.0032(16) 0.0006(16)
C214 0.036(2) 0.040(2) 0.031(2) 0.0076(19) 0.0037(17) 0.0087(18)
C215 0.043(2) 0.030(2) 0.031(2) 0.0005(18) 0.0062(18) 0.0118(18)
C216 0.037(2) 0.0215(19) 0.028(2) -0.0006(16) 0.0028(16) 0.0023(16)
C221 0.0279(18) 0.0210(18) 0.030(2) -0.0016(16) 0.0027(15) 0.0005(15)
C222 0.037(2) 0.025(2) 0.034(2) -0.0013(17) 0.0030(17) 0.0011(16)
C223 0.038(2) 0.031(2) 0.033(2) -0.0020(18) -0.0003(17) 0.0042(17)
C224 0.034(2) 0.024(2) 0.045(3) -0.0095(18) 0.0013(18) 0.0033(16)
C225 0.036(2) 0.028(2) 0.042(2) 0.0000(18) 0.0042(18) -0.0011(17)
C226 0.041(2) 0.027(2) 0.030(2) -0.0011(17) 0.0020(17) 0.0003(17)

loop_
_atom_type_symbol
_atom_type_description
_atom_type_scat_dispersion_real
_atom_type_scat_dispersion_imag
_atom_type_scat_source
C C 0.0181 0.0091 'International Tables Vol C Tables 4.2.6.8 and 6.1.1.4'
H H 0.0000 0.0000 'International Tables Vol C Tables 4.2.6.8 and 6.1.1.4'
O O 0.0492 0.0322 'International Tables Vol C Tables 4.2.6.8 and 6.1.1.4'
P P 0.2955 0.4335 'International Tables Vol C Tables 4.2.6.8 and 6.1.1.4'
Fe Fe -1.1336 3.1974 'International Tables Vol C Tables 4.2.6.8 and 6.1.1.4'

loop_
_geom_angle_atom_site_label_1
_geom_angle_atom_site_label_2
_geom_angle_atom_site_label_3
_geom_angle
_geom_angle_site_symmetry_1
_geom_angle_site_symmetry_3
_geom_angle_publ_flag
C10 Fe1 C51 92.92(16) . . ?
C10 Fe1 C52 122.04(17) . . ?
C51 Fe1 C52 39.48(18) . . ?
C10 Fe1 C54 134.92(17) . . ?
C51 Fe1 C54 66.58(16) . . ?
C52 Fe1 C54 66.47(16) . . ?
C10 Fe1 C55 98.82(17) . . ?
C51 Fe1 C55 40.00(18) . . ?
C52 Fe1 C55 66.88(17) . . ?
C54 Fe1 C55 39.83(17) . . ?
C10 Fe1 C53 159.45(16) . . ?
C51 Fe1 C53 66.61(16) . . ?
C52 Fe1 C53 39.70(16) . . ?
C54 Fe1 C53 39.66(16) . . ?
C55 Fe1 C53 67.02(16) . . ?
C10 Fe1 P2 82.83(12) . . ?
C51 Fe1 P2 149.18(14) . . ?
C52 Fe1 P2 155.04(13) . . ?
C54 Fe1 P2 95.11(12) . . ?
C55 Fe1 P2 110.31(13) . . ?
C53 Fe1 P2 115.48(11) . . ?
C10 Fe1 P1 86.34(12) . . ?
C51 Fe1 P1 123.44(13) . . ?
C52 Fe1 P1 96.14(12) . . ?
C54 Fe1 P1 138.67(12) . . ?
C55 Fe1 P1 162.47(13) . . ?
C53 Fe1 P1 103.12(12) . . ?
P2 Fe1 P1 86.88(4) . . ?
C24 O1 C27 117.7(3) . . ?
C20 C10 Fe1 176.1(4) . . ?
C12 C11 P1 109.2(3) . . ?
C12 C11 H11A 109.8 . . ?
P1 C11 H11A 109.8 . . ?
C12 C11 H11B 109.8 . . ?
P1 C11 H11B 109.8 . . ?
H11A C11 H11B 108.3 . . ?
C11 C12 P2 108.5(3) . . ?
C11 C12 H12A 110.0 . . ?
P2 C12 H12A 110.0 . . ?
C11 C12 H12B 110.0 . . ?
P2 C12 H12B 110.0 . . ?
H12A C12 H12B 108.4 . . ?
C10 C20 C21 177.3(4) . . ?
C26 C21 C22 117.7(4) . . ?
C26 C21 C20 121.0(4) . . ?
C22 C21 C20 121.3(4) . . ?
C23 C22 C21 120.6(4) . . ?
C23 C22 H22 119.7 . . ?
C21 C22 H22 119.7 . . ?
C24 C23 C22 121.1(4) . . ?
C24 C23 H23 119.5 . . ?
C22 C23 H23 119.5 . . ?
O1 C24 C23 116.0(4) . . ?
O1 C24 C25 124.4(4) . . ?
C23 C24 C25 119.5(4) . . ?
C24 C25 C26 118.6(4) . . ?
C24 C25 H25 120.7 . . ?
C26 C25 H25 120.7 . . ?
C21 C26 C25 122.4(4) . . ?
C21 C26 H26 118.8 . . ?
C25 C26 H26 118.8 . . ?
O1 C27 H27A 109.5 . . ?
O1 C27 H27B 109.5 . . ?
H27A C27 H27B 109.5 . . ?
O1 C27 H27C 109.5 . . ?
H27A C27 H27C 109.5 . . ?
H27B C27 H27C 109.5 . . ?
C52 C51 C55 108.4(4) . . ?
C52 C51 Fe1 70.3(2) . . ?
C55 C51 Fe1 70.2(2) . . ?
C52 C51 H51 125.8 . . ?
C55 C51 H51 125.8 . . ?
Fe1 C51 H51 125.3 . . ?
C51 C52 C53 108.6(4) . . ?
C51 C52 Fe1 70.2(2) . . ?
C53 C52 Fe1 70.8(2) . . ?
C51 C52 H52 125.7 . . ?
C53 C52 H52 125.7 . . ?
Fe1 C52 H52 124.9 . . ?
C54 C53 C52 107.1(4) . . ?
C54 C53 Fe1 69.6(2) . . ?
C52 C53 Fe1 69.5(2) . . ?
C54 C53 H53 126.4 . . ?
C52 C53 H53 126.4 . . ?
Fe1 C53 H53 126.0 . . ?
C53 C54 C55 109.0(4) . . ?
C53 C54 Fe1 70.8(2) . . ?
C55 C54 Fe1 70.3(2) . . ?
C53 C54 H54 125.5 . . ?
C55 C54 H54 125.5 . . ?
Fe1 C54 H54 125.1 . . ?
C54 C55 C51 106.9(4) . . ?
C54 C55 Fe1 69.9(2) . . ?
C51 C55 Fe1 69.8(2) . . ?
C54 C55 H55 126.6 . . ?
C51 C55 H55 126.6 . . ?
Fe1 C55 H55 125.3 . . ?
C121 P1 C111 98.20(18) . . ?
C121 P1 C11 103.89(18) . . ?
C111 P1 C11 104.75(18) . . ?
C121 P1 Fe1 119.32(13) . . ?
C111 P1 Fe1 118.79(12) . . ?
C11 P1 Fe1 109.92(13) . . ?
C116 C111 C112 118.1(4) . . ?
C116 C111 P1 122.0(3) . . ?
C112 C111 P1 119.4(3) . . ?
C113 C112 C111 121.0(4) . . ?
C113 C112 H112 119.5 . . ?
C111 C112 H112 119.5 . . ?
C112 C113 C114 120.0(4) . . ?
C112 C113 H113 120.0 . . ?
C114 C113 H113 120.0 . . ?
C113 C114 C115 119.9(4) . . ?
C113 C114 H114 120.1 . . ?
C115 C114 H114 120.1 . . ?
C116 C115 C114 119.6(4) . . ?
C116 C115 H115 120.2 . . ?
C114 C115 H115 120.2 . . ?
C115 C116 C111 121.4(4) . . ?
C115 C116 H116 119.3 . . ?
C111 C116 H116 119.3 . . ?
C122 C121 C126 117.5(4) . . ?
C122 C121 P1 119.4(3) . . ?
C126 C121 P1 123.1(3) . . ?
C123 C122 C121 121.3(4) . . ?
C123 C122 H122 119.3 . . ?
C121 C122 H122 119.3 . . ?
C122 C123 C124 120.4(4) . . ?
C122 C123 H123 119.8 . . ?
C124 C123 H123 119.8 . . ?
C125 C124 C123 119.1(4) . . ?
C125 C124 H124 120.4 . . ?
C123 C124 H124 120.4 . . ?
C124 C125 C126 121.1(4) . . ?
C124 C125 H125 119.5 . . ?
C126 C125 H125 119.5 . . ?
C125 C126 C121 120.5(4) . . ?
C125 C126 H126 119.7 . . ?
C121 C126 H126 119.7 . . ?
C221 P2 C211 102.32(18) . . ?
C221 P2 C12 104.92(18) . . ?
C211 P2 C12 101.73(18) . . ?
C221 P2 Fe1 119.50(13) . . ?
C211 P2 Fe1 119.07(13) . . ?
C12 P2 Fe1 107.16(13) . . ?
C216 C211 C212 118.0(4) . . ?
C216 C211 P2 123.7(3) . . ?
C212 C211 P2 118.1(3) . . ?
C213 C212 C211 121.0(4) . . ?
C213 C212 H212 119.5 . . ?
C211 C212 H212 119.5 . . ?
C214 C213 C212 120.0(4) . . ?
C214 C213 H213 120.0 . . ?
C212 C213 H213 120.0 . . ?
C213 C214 C215 119.7(4) . . ?
C213 C214 H214 120.1 . . ?
C215 C214 H214 120.1 . . ?
C216 C215 C214 120.2(4) . . ?
C216 C215 H215 119.9 . . ?
C214 C215 H215 119.9 . . ?
C215 C216 C211 121.1(4) . . ?
C215 C216 H216 119.4 . . ?
C211 C216 H216 119.4 . . ?
C222 C221 C226 119.0(4) . . ?
C222 C221 P2 119.4(3) . . ?
C226 C221 P2 121.5(3) . . ?
C221 C222 C223 121.0(4) . . ?
C221 C222 H222 119.5 . . ?
C223 C222 H222 119.5 . . ?
C222 C223 C224 119.7(4) . . ?
C222 C223 H223 120.1 . . ?
C224 C223 H223 120.1 . . ?
C225 C224 C223 119.6(4) . . ?
C225 C224 H224 120.2 . . ?
C223 C224 H224 120.2 . . ?
C224 C225 C226 120.9(4) . . ?
C224 C225 H225 119.5 . . ?
C226 C225 H225 119.5 . . ?
C225 C226 C221 119.7(4) . . ?
C225 C226 H226 120.2 . . ?
C221 C226 H226 120.2 . . ?

loop_
_geom_bond_atom_site_label_1
_geom_bond_atom_site_label_2
_geom_bond_distance
_geom_bond_site_symmetry_2
_geom_bond_publ_flag
Fe1 C10 1.900(4) . ?
Fe1 C51 2.083(4) . ?
Fe1 C52 2.084(4) . ?
Fe1 C54 2.084(4) . ?
Fe1 C55 2.089(4) . ?
Fe1 C53 2.100(4) . ?
Fe1 P2 2.1611(11) . ?
Fe1 P1 2.1752(11) . ?
O1 C24 1.369(5) . ?
O1 C27 1.411(6) . ?
C10 C20 1.217(6) . ?
C11 C12 1.511(6) . ?
C11 P1 1.859(4) . ?
C11 H11A 0.9900 . ?
C11 H11B 0.9900 . ?
C12 P2 1.841(4) . ?
C12 H12A 0.9900 . ?
C12 H12B 0.9900 . ?
C20 C21 1.446(6) . ?
C21 C26 1.386(6) . ?
C21 C22 1.395(6) . ?
C22 C23 1.387(6) . ?
C22 H22 0.9500 . ?
C23 C24 1.384(6) . ?
C23 H23 0.9500 . ?
C24 C25 1.392(6) . ?
C25 C26 1.401(6) . ?
C25 H25 0.9500 . ?
C26 H26 0.9500 . ?
C27 H27A 0.9800 . ?
C27 H27B 0.9800 . ?
C27 H27C 0.9800 . ?
C51 C52 1.407(6) . ?
C51 C55 1.427(6) . ?
C51 H51 0.9500 . ?
C52 C53 1.421(6) . ?
C52 H52 0.9500 . ?
C53 C54 1.419(6) . ?
C53 H53 0.9500 . ?
C54 C55 1.421(6) . ?
C54 H54 0.9500 . ?
C55 H55 0.9500 . ?
P1 C121 1.840(4) . ?
P1 C111 1.846(4) . ?
C111 C116 1.390(6) . ?
C111 C112 1.394(6) . ?
C112 C113 1.377(6) . ?
C112 H112 0.9500 . ?
C113 C114 1.385(6) . ?
C113 H113 0.9500 . ?
C114 C115 1.388(6) . ?
C114 H114 0.9500 . ?
C115 C116 1.376(6) . ?
C115 H115 0.9500 . ?
C116 H116 0.9500 . ?
C121 C122 1.399(6) . ?
C121 C126 1.406(6) . ?
C122 C123 1.377(6) . ?
C122 H122 0.9500 . ?
C123 C124 1.390(7) . ?
C123 H123 0.9500 . ?
C124 C125 1.376(7) . ?
C124 H124 0.9500 . ?
C125 C126 1.386(6) . ?
C125 H125 0.9500 . ?
C126 H126 0.9500 . ?
P2 C221 1.834(4) . ?
P2 C211 1.836(4) . ?
C211 C216 1.398(6) . ?
C211 C212 1.398(6) . ?
C212 C213 1.394(6) . ?
C212 H212 0.9500 . ?
C213 C214 1.383(6) . ?
C213 H213 0.9500 . ?
C214 C215 1.391(6) . ?
C214 H214 0.9500 . ?
C215 C216 1.383(6) . ?
C215 H215 0.9500 . ?
C216 H216 0.9500 . ?
C221 C222 1.381(6) . ?
C221 C226 1.402(6) . ?
C222 C223 1.394(6) . ?
C222 H222 0.9500 . ?
C223 C224 1.398(6) . ?
C223 H223 0.9500 . ?
C224 C225 1.368(6) . ?
C224 H224 0.9500 . ?
C225 C226 1.400(6) . ?
C225 H225 0.9500 . ?
C226 H226 0.9500 . ?

loop_
_geom_hbond_atom_site_label_D
_geom_hbond_atom_site_label_H
_geom_hbond_atom_site_label_A
_geom_hbond_distance_DH
_geom_hbond_distance_HA
_geom_hbond_distance_DA
_geom_hbond_angle_DHA
_geom_hbond_site_symmetry_A
_geom_hbond_publ_flag
C122 H122 O1 0.95 2.58 3.409(5) 146.1 8_755 yes

loop_
_geom_torsion_atom_site_label_1
_geom_torsion_atom_site_label_2
_geom_torsion_atom_site_label_3
_geom_torsion_atom_site_label_4
_geom_torsion
_geom_torsion_site_symmetry_1
_geom_torsion_site_symmetry_2
_geom_torsion_site_symmetry_3
_geom_torsion_site_symmetry_4
_geom_torsion_publ_flag
P1 C11 C12 P2 -42.0(3) . . . . ?
C26 C21 C22 C23 -1.8(6) . . . . ?
C20 C21 C22 C23 179.3(4) . . . . ?
C21 C22 C23 C24 -0.5(6) . . . . ?
C27 O1 C24 C23 -177.0(4) . . . . ?
C27 O1 C24 C25 6.0(6) . . . . ?
C22 C23 C24 O1 -175.0(3) . . . . ?
C22 C23 C24 C25 2.2(6) . . . . ?
O1 C24 C25 C26 175.5(4) . . . . ?
C23 C24 C25 C26 -1.5(6) . . . . ?
C22 C21 C26 C25 2.6(6) . . . . ?
C20 C21 C26 C25 -178.5(4) . . . . ?
C24 C25 C26 C21 -0.9(6) . . . . ?
C55 C51 C52 C53 -0.5(5) . . . . ?
Fe1 C51 C52 C53 -60.6(3) . . . . ?
C55 C51 C52 Fe1 60.1(3) . . . . ?
C51 C52 C53 C54 0.6(5) . . . . ?
Fe1 C52 C53 C54 -59.7(3) . . . . ?
C51 C52 C53 Fe1 60.3(3) . . . . ?
C52 C53 C54 C55 -0.4(4) . . . . ?
Fe1 C53 C54 C55 -60.1(3) . . . . ?
C52 C53 C54 Fe1 59.7(3) . . . . ?
C53 C54 C55 C51 0.1(4) . . . . ?
Fe1 C54 C55 C51 -60.3(3) . . . . ?
C53 C54 C55 Fe1 60.4(3) . . . . ?
C52 C51 C55 C54 0.3(5) . . . . ?
Fe1 C51 C55 C54 60.4(3) . . . . ?
C52 C51 C55 Fe1 -60.1(3) . . . . ?
C12 C11 P1 C121 151.0(3) . . . . ?
C12 C11 P1 C111 -106.5(3) . . . . ?
C12 C11 P1 Fe1 22.2(3) . . . . ?
C121 P1 C111 C116 66.4(4) . . . . ?
C11 P1 C111 C116 -40.4(4) . . . . ?
Fe1 P1 C111 C116 -163.6(3) . . . . ?
C121 P1 C111 C112 -105.3(3) . . . . ?
C11 P1 C111 C112 147.9(3) . . . . ?
Fe1 P1 C111 C112 24.8(3) . . . . ?
C116 C111 C112 C113 0.2(6) . . . . ?
P1 C111 C112 C113 172.2(3) . . . . ?
C111 C112 C113 C114 -0.6(6) . . . . ?
C112 C113 C114 C115 1.0(6) . . . . ?
C113 C114 C115 C116 -1.1(6) . . . . ?
C114 C115 C116 C111 0.8(6) . . . . ?
C112 C111 C116 C115 -0.4(6) . . . . ?
P1 C111 C116 C115 -172.1(3) . . . . ?
C111 P1 C121 C122 40.3(3) . . . . ?
C11 P1 C121 C122 147.8(3) . . . . ?
Fe1 P1 C121 C122 -89.4(3) . . . . ?
C111 P1 C121 C126 -142.3(3) . . . . ?
C11 P1 C121 C126 -34.8(4) . . . . ?
Fe1 P1 C121 C126 88.0(3) . . . . ?
C126 C121 C122 C123 1.4(6) . . . . ?
P1 C121 C122 C123 178.9(3) . . . . ?
C121 C122 C123 C124 -1.3(6) . . . . ?
C122 C123 C124 C125 0.6(6) . . . . ?
C123 C124 C125 C126 0.0(7) . . . . ?
C124 C125 C126 C121 0.2(7) . . . . ?
C122 C121 C126 C125 -0.8(6) . . . . ?
P1 C121 C126 C125 -178.3(3) . . . . ?
C11 C12 P2 C221 173.9(3) . . . . ?
C11 C12 P2 C211 -79.8(3) . . . . ?
C11 C12 P2 Fe1 45.9(3) . . . . ?
C221 P2 C211 C216 27.2(4) . . . . ?
C12 P2 C211 C216 -81.2(4) . . . . ?
Fe1 P2 C211 C216 161.4(3) . . . . ?
C221 P2 C211 C212 -158.7(3) . . . . ?
C12 P2 C211 C212 93.0(3) . . . . ?
Fe1 P2 C211 C212 -24.4(4) . . . . ?
C216 C211 C212 C213 1.2(6) . . . . ?
P2 C211 C212 C213 -173.3(3) . . . . ?
C211 C212 C213 C214 -0.7(6) . . . . ?
C212 C213 C214 C215 -0.6(6) . . . . ?
C213 C214 C215 C216 1.5(6) . . . . ?
C214 C215 C216 C211 -1.0(6) . . . . ?
C212 C211 C216 C215 -0.3(6) . . . . ?
P2 C211 C216 C215 173.8(3) . . . . ?
C211 P2 C221 C222 60.6(3) . . . . ?
C12 P2 C221 C222 166.5(3) . . . . ?
Fe1 P2 C221 C222 -73.4(3) . . . . ?
C211 P2 C221 C226 -121.3(3) . . . . ?
C12 P2 C221 C226 -15.4(4) . . . . ?
Fe1 P2 C221 C226 104.7(3) . . . . ?
C226 C221 C222 C223 1.0(6) . . . . ?
P2 C221 C222 C223 179.2(3) . . . . ?
C221 C222 C223 C224 -0.4(6) . . . . ?
C222 C223 C224 C225 -0.6(6) . . . . ?
C223 C224 C225 C226 1.0(6) . . . . ?
C224 C225 C226 C221 -0.4(6) . . . . ?
C222 C221 C226 C225 -0.6(6) . . . . ?
P2 C221 C226 C225 -178.8(3) . . . . ?
